data_7202330
loop_
_publ_author_name
'Du, Miao'
'Zhang, Zhi-Hui'
'Wang, Xiu-Guang'
'Tang, Liang-Fu'
'Zhao, Xiao-Jun'

_publ_section_title
;
 Structural modulation of polythreading and interpenetrating
 coordination networks with an elongated dipyridyl building block and
 various anionic co-ligands
;
_journal_issue 12
_journal_name_full CrystEngComm
_journal_page_first 1855
_journal_paper_doi 10.1039/b810121c
_journal_volume 10
_journal_year 2008
_chemical_formula_sum 'C42 H49.5 Cd2 N7.5 O13.5'
_chemical_formula_weight 1100.19
_chemical_name_systematic
;
?
;
_space_group_IT_number 14
_symmetry_cell_setting monoclinic
_symmetry_space_group_name_Hall '-P 2ybc'
_symmetry_space_group_name_H-M 'P 1 21/c 1'
_atom_sites_solution_hydrogens geom
_atom_sites_solution_primary direct
_atom_sites_solution_secondary difmap
_audit_creation_method SHELXL-97
_cell_angle_alpha 90.00
_cell_angle_beta 110.628(8)
_cell_angle_gamma 90.00
_cell_formula_units_Z 4
_cell_length_a 16.893(14)
_cell_length_b 16.155(13)
_cell_length_c 20.514(17)
_cell_measurement_reflns_used 8715
_cell_measurement_temperature 293(2)
_cell_measurement_theta_max 23.18
_cell_measurement_theta_min 2.51
_cell_volume 5239(7)
_computing_cell_refinement 'Bruker APEX II'
_computing_data_collection 'Bruker APEX II'
_computing_data_reduction 'Bruker SAINT'
_computing_molecular_graphics 'Bruker SHELXTL'
_computing_publication_material 'Bruker SHELXTL'
_computing_structure_refinement 'SHELXL-97 (Sheldrick, 1997)'
_computing_structure_solution 'SHELXS-97 (Sheldrick, 1990)'
_diffrn_ambient_temperature 293(2)
_diffrn_measured_fraction_theta_full 0.975
_diffrn_measured_fraction_theta_max 0.975
_diffrn_measurement_device_type 'Apex II CCD area detector'
_diffrn_measurement_method 'phi and omega scans'
_diffrn_radiation_monochromator graphite
_diffrn_radiation_source 'fine-focus sealed tube'
_diffrn_radiation_type MoK\a
_diffrn_radiation_wavelength 0.71073
_diffrn_reflns_av_R_equivalents 0.0920
_diffrn_reflns_av_sigmaI/netI 0.1096
_diffrn_reflns_limit_h_max 20
_diffrn_reflns_limit_h_min -17
_diffrn_reflns_limit_k_max 19
_diffrn_reflns_limit_k_min -19
_diffrn_reflns_limit_l_max 21
_diffrn_reflns_limit_l_min -24
_diffrn_reflns_number 24155
_diffrn_reflns_theta_full 25.03
_diffrn_reflns_theta_max 25.03
_diffrn_reflns_theta_min 1.80
_exptl_absorpt_coefficient_mu 0.875
_exptl_absorpt_correction_T_max 0.8157
_exptl_absorpt_correction_T_min 0.6895
_exptl_absorpt_correction_type multi-scan
_exptl_absorpt_process_details sadabs
_exptl_crystal_colour colorless
_exptl_crystal_density_diffrn 1.395
_exptl_crystal_density_meas ?
_exptl_crystal_density_method 'not measured'
_exptl_crystal_description block
_exptl_crystal_F_000 2232
_exptl_crystal_size_max 0.26
_exptl_crystal_size_mid 0.19
_exptl_crystal_size_min 0.18
_refine_diff_density_max 2.326
_refine_diff_density_min -2.078
_refine_diff_density_rms 0.217
_refine_ls_extinction_method none
_refine_ls_goodness_of_fit_ref 1.062
_refine_ls_hydrogen_treatment constr
_refine_ls_matrix_type full
_refine_ls_number_parameters 630
_refine_ls_number_reflns 9016
_refine_ls_number_restraints 19
_refine_ls_restrained_S_all 1.078
_refine_ls_R_factor_all 0.1480
_refine_ls_R_factor_gt 0.1195
_refine_ls_shift/su_max 0.000
_refine_ls_shift/su_mean 0.000
_refine_ls_structure_factor_coef Fsqd
_refine_ls_weighting_details 'calc w=1/[\s^2^(Fo^2^)+(0.0608P)^2^+278.9506P] where P=(Fo^2^+2Fc^2^)/3'
_refine_ls_weighting_scheme calc
_refine_ls_wR_factor_gt 0.3122
_refine_ls_wR_factor_ref 0.3318
_reflns_number_gt 5878
_reflns_number_total 9016
_reflns_threshold_expression >2sigma(I)
_cod_data_source_file b810121c.txt
_cod_data_source_block 5a
_cod_depositor_comments
;
The following automatic conversions were performed:
'_symmetry_cell_setting' value 'Monoclinic' changed to 'monoclinic'
according to '/home/saulius/struct/CIF-dictionaries/cif_core.dic'
dictionary named 'cif_core.dic' version 2.4.1 from 2010-06-29.

Automatic conversion script
Id: cif_fix_enum 1527 2010-12-29 10:47:43Z saulius 

The following automatic conversions were performed:

'_exptl_crystal_density_meas' value 'none' was changed to '?' - the
value is perceived as not measured.

Automatic conversion script
Id: cif_fix_values 3008 2015-01-20 13:52:24Z robertas 
;
_cod_original_cell_volume 5240(7)
_cod_original_sg_symbol_H-M P21/c
_cod_original_formula_sum 'C42 H49.50 Cd2 N7.50 O13.50'
_cod_database_code 7202330

loop_
_symmetry_equiv_pos_as_xyz
'x, y, z'
'-x, y+1/2, -z+1/2'
'-x, -y, -z'
'x, -y-1/2, z-1/2'

loop_
_atom_site_label
_atom_site_type_symbol
_atom_site_fract_x
_atom_site_fract_y
_atom_site_fract_z
_atom_site_U_iso_or_equiv
_atom_site_adp_type
_atom_site_occupancy
_atom_site_symmetry_multiplicity
_atom_site_calc_flag
_atom_site_refinement_flags
_atom_site_disorder_assembly
_atom_site_disorder_group
Cd1 Cd 0.25336(8) -0.08208(8) 0.25552(8) 0.0397(4) Uani 1 1 d . . .
Cd2 Cd 0.17751(8) -0.01491(9) 0.06599(9) 0.0465(5) Uani 1 1 d . . .
O1 O 0.0867(10) -0.2088(10) 0.1677(9) 0.070(5) Uani 1 1 d . . .
O2 O 0.1544(10) -0.1637(10) 0.2754(9) 0.077(5) Uani 1 1 d . . .
O3 O -0.1548(10) -0.4764(11) 0.2841(9) 0.080(5) Uani 1 1 d . . .
O4 O -0.0922(7) -0.4368(8) 0.3931(7) 0.041(3) Uani 1 1 d . . .
O5 O 0.2995(10) 0.0491(10) 0.1228(10) 0.072(5) Uani 1 1 d . . .
O6 O 0.3476(9) -0.0022(10) 0.2307(9) 0.070(5) Uani 1 1 d . . .
O7 O 0.6769(11) 0.2764(13) 0.3297(11) 0.100(7) Uani 1 1 d . . .
O8 O 0.6527(9) 0.3119(9) 0.2168(11) 0.078(6) Uani 1 1 d . . .
O9 O 0.0524(8) -0.0905(9) 0.0103(8) 0.061(4) Uani 1 1 d . . .
O10 O 0.1991(7) -0.1244(8) 0.1419(7) 0.045(3) Uani 1 1 d . . .
H10' H 0.1459 -0.1527 0.1338 0.054 Uiso 1 1 calc R . .
H10" H 0.2379 -0.1634 0.1331 0.054 Uiso 1 1 calc R . .
O11 O 0.2453(12) -0.1017(11) 0.0059(11) 0.086(6) Uani 1 1 d . . .
N1 N 0.2789(9) -0.0218(10) 0.3624(9) 0.046(4) Uani 1 1 d . . .
N2 N 0.2597(15) 0.2130(12) 0.6073(15) 0.078(7) Uani 1 1 d . . .
N3 N 0.3389(14) 0.1860(12) 0.6461(13) 0.079(7) Uani 1 1 d . . .
N4 N 0.1184(19) 0.1614(16) 0.6506(17) 0.118(11) Uani 1 1 d . . .
N5 N 0.1802(15) 0.2154(14) 0.6819(16) 0.088(9) Uani 1 1 d . . .
N6 N 0.1633(11) 0.0611(12) 0.9654(10) 0.060(5) Uani 1 1 d . . .
N7 N 0.2856(15) -0.2131(16) -0.0364(12) 0.084(7) Uani 1 1 d . . .
N8 N 0.783(2) 0.0652(19) 0.3350(17) 0.074(13) Uani 0.50 1 d PD . .
C1 C 0.2185(12) -0.0156(14) 0.3860(12) 0.054(6) Uani 1 1 d . . .
H1 H 0.1694 -0.0460 0.3647 0.065 Uiso 1 1 calc R . .
C2 C 0.2232(15) 0.0347(17) 0.4421(13) 0.069(7) Uani 1 1 d . . .
H2 H 0.1772 0.0359 0.4571 0.082 Uiso 1 1 calc R . .
C3 C 0.2907(13) 0.0817(13) 0.4757(12) 0.056(6) Uani 1 1 d . . .
C4 C 0.3552(15) 0.0723(17) 0.4507(12) 0.066(7) Uani 1 1 d . . .
H4 H 0.4057 0.1000 0.4732 0.079 Uiso 1 1 calc R . .
C5 C 0.3494(12) 0.0255(15) 0.3957(12) 0.060(6) Uani 1 1 d . . .
H5 H 0.3943 0.0247 0.3794 0.071 Uiso 1 1 calc R . .
C6 C 0.2949(13) 0.1326(13) 0.5338(14) 0.062(7) Uani 1 1 d . . .
C7 C 0.2318(15) 0.1840(15) 0.5405(16) 0.066(7) Uani 1 1 d . . .
C8 C 0.1473(18) 0.207(2) 0.4886(15) 0.098(11) Uani 1 1 d . . .
H8A H 0.1041 0.1746 0.4966 0.147 Uiso 1 1 calc R . .
H8B H 0.1469 0.1970 0.4424 0.147 Uiso 1 1 calc R . .
H8C H 0.1368 0.2648 0.4935 0.147 Uiso 1 1 calc R . .
C9 C 0.3572(15) 0.1387(14) 0.6014(13) 0.060(6) Uani 1 1 d U . .
C10 C 0.4461(15) 0.0936(19) 0.6264(18) 0.103(11) Uani 1 1 d . . .
H10A H 0.4769 0.1077 0.6741 0.154 Uiso 1 1 calc R . .
H10B H 0.4776 0.1110 0.5979 0.154 Uiso 1 1 calc R . .
H10C H 0.4377 0.0348 0.6224 0.154 Uiso 1 1 calc R . .
C11 C 0.212(2) 0.2666(16) 0.637(2) 0.108(13) Uani 1 1 d . . .
H11A H 0.1647 0.2915 0.6002 0.130 Uiso 1 1 calc R . .
H11B H 0.2475 0.3105 0.6640 0.130 Uiso 1 1 calc R . .
C12 C 0.2063(15) 0.2130(14) 0.752(2) 0.085(10) Uani 1 1 d . . .
C13 C 0.2675(19) 0.2711(18) 0.8032(19) 0.107(12) Uani 1 1 d . . .
H13A H 0.3201 0.2714 0.7952 0.161 Uiso 1 1 calc R . .
H13B H 0.2769 0.2529 0.8499 0.161 Uiso 1 1 calc R . .
H13C H 0.2442 0.3260 0.7969 0.161 Uiso 1 1 calc R . .
C14 C 0.1580(15) 0.1507(15) 0.7707(17) 0.073(8) Uani 1 1 d . . .
C15 C 0.1044(18) 0.1216(19) 0.7005(14) 0.080(9) Uani 1 1 d . . .
C16 C 0.032(2) 0.057(2) 0.6893(18) 0.139(18) Uani 1 1 d . . .
H16A H -0.0133 0.0812 0.7007 0.209 Uiso 1 1 calc R . .
H16B H 0.0536 0.0095 0.7189 0.209 Uiso 1 1 calc R . .
H16C H 0.0111 0.0390 0.6415 0.209 Uiso 1 1 calc R . .
C17 C 0.1605(14) 0.1234(16) 0.8351(19) 0.081(9) Uani 1 1 d . . .
C18 C 0.2348(17) 0.1203(18) 0.8956(17) 0.082(9) Uani 1 1 d . . .
H18 H 0.2848 0.1420 0.8934 0.098 Uiso 1 1 calc R . .
C19 C 0.2355(16) 0.0863(17) 0.958(2) 0.110(13) Uani 1 1 d . . .
H19 H 0.2865 0.0809 0.9948 0.132 Uiso 1 1 calc R . .
C20 C 0.0940(14) 0.0742(18) 0.9114(15) 0.074(7) Uani 1 1 d . . .
H20 H 0.0434 0.0668 0.9191 0.089 Uiso 1 1 calc R . .
C21 C 0.0866(17) 0.0980(16) 0.8439(14) 0.076(8) Uani 1 1 d . . .
H21 H 0.0351 0.0968 0.8071 0.091 Uiso 1 1 calc R . .
C22 C 0.1013(11) -0.2076(11) 0.2313(11) 0.041(5) Uani 1 1 d . . .
C23 C 0.0501(12) -0.2668(11) 0.2588(12) 0.046(5) Uani 1 1 d . . .
C24 C -0.0081(13) -0.3204(13) 0.2135(11) 0.053(5) Uani 1 1 d . . .
H24 H -0.0138 -0.3214 0.1667 0.064 Uiso 1 1 calc R . .
C25 C -0.0574(13) -0.3719(14) 0.2368(13) 0.058(6) Uani 1 1 d . . .
H25 H -0.0981 -0.4048 0.2050 0.070 Uiso 1 1 calc R . .
C26 C -0.0475(11) -0.3757(12) 0.3068(11) 0.043(5) Uani 1 1 d . . .
C27 C 0.012(2) -0.326(2) 0.3513(19) 0.149(19) Uani 1 1 d . . .
H27 H 0.0228 -0.3300 0.3988 0.179 Uiso 1 1 calc R . .
C28 C 0.0562(18) -0.2696(18) 0.3285(14) 0.089(10) Uani 1 1 d . . .
H28 H 0.0913 -0.2321 0.3600 0.107 Uiso 1 1 calc R . .
C29 C -0.0999(11) -0.4363(11) 0.3304(14) 0.050(6) Uani 1 1 d . . .
C30 C 0.3499(13) 0.0441(12) 0.1847(16) 0.058(7) Uani 1 1 d . . .
C31 C 0.4294(13) 0.1003(13) 0.2045(16) 0.069(8) Uani 1 1 d . . .
C32 C 0.4809(15) 0.1103(15) 0.2710(15) 0.075(8) Uani 1 1 d . . .
H32 H 0.4690 0.0801 0.3050 0.090 Uiso 1 1 calc R . .
C33 C 0.5502(16) 0.1621(17) 0.2925(16) 0.088(10) Uani 1 1 d . . .
H33 H 0.5842 0.1679 0.3390 0.106 Uiso 1 1 calc R . .
C34 C 0.5661(12) 0.2077(12) 0.2360(15) 0.060(7) Uani 1 1 d . . .
C35 C 0.6399(14) 0.2699(13) 0.2614(13) 0.055(6) Uani 1 1 d . . .
C36 C 0.5166(12) 0.1988(15) 0.1713(13) 0.057(6) Uani 1 1 d . . .
H36 H 0.5270 0.2298 0.1370 0.069 Uiso 1 1 calc R . .
C37 C 0.4490(13) 0.1448(14) 0.1524(13) 0.059(6) Uani 1 1 d . . .
H37 H 0.4164 0.1374 0.1056 0.071 Uiso 1 1 calc R . .
C38 C 0.260(2) -0.168(2) 0.004(2) 0.122(15) Uani 1 1 d . . .
H38 H 0.2513 -0.1987 0.0391 0.146 Uiso 1 1 calc R . .
C39 C 0.299(3) -0.173(3) -0.0889(19) 0.19(2) Uani 1 1 d . . .
H39A H 0.2935 -0.1142 -0.0832 0.279 Uiso 1 1 calc R . .
H39B H 0.2576 -0.1901 -0.1324 0.279 Uiso 1 1 calc R . .
H39C H 0.3545 -0.1850 -0.0886 0.279 Uiso 1 1 calc R . .
C40 C 0.293(4) -0.297(3) -0.040(3) 0.23(3) Uani 1 1 d . . .
H40A H 0.3470 -0.3109 -0.0420 0.345 Uiso 1 1 calc R . .
H40B H 0.2491 -0.3175 -0.0812 0.345 Uiso 1 1 calc R . .
H40C H 0.2865 -0.3223 0.0003 0.345 Uiso 1 1 calc R . .
O12 O 0.846(4) 0.101(4) 0.442(3) 0.15(2) Uani 0.50 1 d P . .
C41 C 0.837(3) 0.121(3) 0.3873(18) 0.19(6) Uani 0.50 1 d PD . .
H41 H 0.8614 0.1678 0.3766 0.230 Uiso 0.50 1 calc PR . .
C42 C 0.744(4) -0.005(3) 0.356(3) 0.12(2) Uani 0.50 1 d PDU . .
H42A H 0.7008 0.0140 0.3720 0.177 Uiso 0.50 1 calc PR . .
H42B H 0.7864 -0.0346 0.3921 0.177 Uiso 0.50 1 calc PR . .
H42C H 0.7199 -0.0409 0.3163 0.177 Uiso 0.50 1 calc PR . .
C43 C 0.763(3) 0.084(3) 0.2619(16) 0.14(3) Uani 0.50 1 d PD . .
H43A H 0.8144 0.0922 0.2529 0.207 Uiso 0.50 1 calc PR . .
H43B H 0.7289 0.1327 0.2500 0.207 Uiso 0.50 1 calc PR . .
H43C H 0.7323 0.0381 0.2344 0.207 Uiso 0.50 1 calc PR . .
O13 O 0.0567(19) 0.7390(17) 0.012(2) 0.198(16) Uani 1 1 d . . .
O14 O 0.489(2) 0.151(6) 0.912(2) 0.18(3) Uani 0.50 1 d PD . .
O15 O 0.463(3) 0.223(4) 0.970(2) 0.15(2) Uani 0.50 1 d P . .
C44 C 0.490(5) 0.118(4) 0.846(4) 0.19(6) Uani 0.50 1 d PD . .

loop_
_atom_site_aniso_label
_atom_site_aniso_U_11
_atom_site_aniso_U_22
_atom_site_aniso_U_33
_atom_site_aniso_U_23
_atom_site_aniso_U_13
_atom_site_aniso_U_12
Cd1 0.0248(6) 0.0304(6) 0.0673(10) -0.0009(6) 0.0205(6) 0.0011(5)
Cd2 0.0258(7) 0.0416(8) 0.0735(11) -0.0080(7) 0.0194(7) 0.0051(6)
O1 0.052(9) 0.075(11) 0.077(13) -0.017(9) 0.017(8) -0.023(8)
O2 0.059(10) 0.069(11) 0.092(13) -0.005(9) 0.013(9) -0.029(9)
O3 0.064(10) 0.084(12) 0.090(13) -0.006(10) 0.027(9) -0.049(10)
O4 0.036(7) 0.056(8) 0.041(8) 0.009(6) 0.024(6) -0.018(6)
O5 0.043(9) 0.061(10) 0.097(14) -0.008(9) 0.006(9) -0.012(7)
O6 0.036(8) 0.070(11) 0.106(13) 0.003(10) 0.028(8) -0.026(7)
O7 0.063(11) 0.117(16) 0.107(16) 0.017(13) 0.012(11) -0.061(11)
O8 0.045(9) 0.041(8) 0.136(17) 0.015(10) 0.016(10) -0.018(7)
O9 0.037(8) 0.070(10) 0.077(11) -0.007(8) 0.021(7) 0.006(7)
O10 0.027(6) 0.050(8) 0.063(9) 0.000(7) 0.023(6) 0.003(6)
O11 0.083(13) 0.065(11) 0.138(18) -0.015(11) 0.073(13) 0.016(9)
N1 0.035(9) 0.052(10) 0.053(10) -0.001(8) 0.018(8) -0.007(7)
N2 0.085(16) 0.043(11) 0.14(2) 0.012(13) 0.084(16) 0.006(10)
N3 0.069(14) 0.057(12) 0.14(2) -0.029(13) 0.065(14) -0.009(10)
N4 0.14(2) 0.099(19) 0.17(3) -0.071(19) 0.13(2) -0.048(18)
N5 0.086(16) 0.071(14) 0.15(2) -0.060(16) 0.096(18) -0.027(12)
N6 0.039(10) 0.073(13) 0.077(14) 0.012(10) 0.034(10) 0.000(9)
N7 0.083(16) 0.095(17) 0.079(16) -0.004(14) 0.035(13) -0.001(13)
N8 0.09(3) 0.030(19) 0.13(4) 0.01(2) 0.07(3) 0.005(19)
C1 0.033(10) 0.059(13) 0.075(16) 0.009(12) 0.024(10) -0.012(9)
C2 0.049(14) 0.092(19) 0.062(16) 0.005(14) 0.018(12) 0.001(13)
C3 0.050(12) 0.043(11) 0.071(15) 0.011(11) 0.016(11) 0.013(10)
C4 0.055(14) 0.11(2) 0.048(14) -0.003(13) 0.032(11) 0.013(13)
C5 0.036(11) 0.085(16) 0.069(15) -0.017(13) 0.033(11) -0.002(11)
C6 0.047(12) 0.046(12) 0.11(2) -0.016(13) 0.056(14) -0.004(10)
C7 0.057(14) 0.059(14) 0.10(2) 0.009(14) 0.053(15) -0.003(11)
C8 0.09(2) 0.13(3) 0.10(2) 0.03(2) 0.061(18) 0.059(19)
C9 0.057(7) 0.059(7) 0.065(7) -0.005(5) 0.024(5) 0.004(5)
C10 0.041(14) 0.10(2) 0.17(3) -0.03(2) 0.032(17) 0.015(14)
C11 0.13(3) 0.057(16) 0.20(4) -0.048(19) 0.13(3) -0.046(17)
C12 0.042(13) 0.035(12) 0.19(4) -0.003(17) 0.062(19) 0.006(10)
C13 0.10(2) 0.073(19) 0.19(4) -0.02(2) 0.11(3) -0.006(17)
C14 0.060(15) 0.066(15) 0.13(3) -0.021(16) 0.082(17) -0.013(12)
C15 0.094(19) 0.11(2) 0.071(18) -0.036(16) 0.078(16) -0.029(17)
C16 0.16(3) 0.17(3) 0.13(3) -0.11(3) 0.12(3) -0.14(3)
C17 0.028(12) 0.063(15) 0.16(3) -0.019(17) 0.042(16) 0.000(10)
C18 0.063(17) 0.09(2) 0.11(2) 0.019(17) 0.053(17) -0.013(14)
C19 0.037(14) 0.063(17) 0.22(4) -0.01(2) 0.039(19) 0.010(12)
C20 0.033(12) 0.11(2) 0.09(2) -0.006(17) 0.027(13) -0.002(13)
C21 0.080(18) 0.078(18) 0.064(17) -0.037(14) 0.019(14) 0.017(14)
C22 0.032(10) 0.040(10) 0.055(13) 0.013(9) 0.023(9) -0.009(8)
C23 0.036(10) 0.033(10) 0.074(15) -0.001(9) 0.027(10) -0.014(8)
C24 0.049(12) 0.066(14) 0.049(13) -0.018(11) 0.023(10) -0.022(10)
C25 0.038(11) 0.062(14) 0.079(17) -0.019(12) 0.026(11) -0.025(10)
C26 0.031(10) 0.046(11) 0.056(13) 0.007(9) 0.018(9) 0.003(8)
C27 0.12(3) 0.16(3) 0.12(3) 0.05(2) -0.02(2) -0.12(3)
C28 0.10(2) 0.10(2) 0.064(18) 0.001(15) 0.022(15) -0.062(18)
C29 0.023(9) 0.029(10) 0.104(19) 0.008(11) 0.028(11) -0.005(7)
C30 0.035(12) 0.029(10) 0.11(2) -0.006(12) 0.030(13) -0.012(9)
C31 0.032(11) 0.040(12) 0.14(3) -0.010(14) 0.033(14) -0.010(9)
C32 0.063(15) 0.067(16) 0.09(2) 0.002(14) 0.024(14) -0.041(13)
C33 0.057(15) 0.083(19) 0.10(2) 0.024(16) 0.003(14) -0.038(14)
C34 0.031(11) 0.037(11) 0.12(2) -0.004(12) 0.034(13) -0.016(9)
C35 0.060(14) 0.035(11) 0.066(16) -0.007(10) 0.017(12) -0.021(10)
C36 0.033(11) 0.078(16) 0.071(16) 0.001(13) 0.030(11) -0.015(10)
C37 0.035(11) 0.058(13) 0.074(16) -0.007(12) 0.006(11) -0.013(10)
C38 0.09(2) 0.12(3) 0.16(4) -0.07(3) 0.04(2) 0.04(2)
C39 0.18(4) 0.33(7) 0.10(3) 0.11(4) 0.12(3) 0.06(4)
C40 0.26(6) 0.11(3) 0.24(6) -0.11(4) -0.01(5) 0.06(4)
O12 0.17(5) 0.20(6) 0.11(4) 0.01(4) 0.07(4) -0.10(4)
C41 0.39(15) 0.05(4) 0.30(12) 0.03(5) 0.33(13) 0.05(6)
C42 0.12(2) 0.12(2) 0.12(2) 0.000(5) 0.042(9) 0.000(5)
C43 0.06(4) 0.13(6) 0.20(8) -0.07(6) 0.01(4) 0.07(4)
O13 0.14(2) 0.098(19) 0.38(5) 0.04(3) 0.11(3) -0.009(17)
O14 0.04(2) 0.42(11) 0.07(3) 0.03(5) 0.02(2) -0.05(4)
O15 0.11(3) 0.26(7) 0.09(3) -0.02(4) 0.03(3) 0.10(4)
C44 0.10(6) 0.05(4) 0.35(16) 0.05(7) 0.00(8) 0.01(4)

loop_
_atom_type_symbol
_atom_type_description
_atom_type_scat_dispersion_real
_atom_type_scat_dispersion_imag
_atom_type_scat_source
C C 0.0033 0.0016 'International Tables Vol C Tables 4.2.6.8 and 6.1.1.4'
H H 0.0000 0.0000 'International Tables Vol C Tables 4.2.6.8 and 6.1.1.4'
N N 0.0061 0.0033 'International Tables Vol C Tables 4.2.6.8 and 6.1.1.4'
O O 0.0106 0.0060 'International Tables Vol C Tables 4.2.6.8 and 6.1.1.4'
Cd Cd -0.8075 1.2024 'International Tables Vol C Tables 4.2.6.8 and 6.1.1.4'

loop_
_geom_angle_atom_site_label_1
_geom_angle_atom_site_label_2
_geom_angle_atom_site_label_3
_geom_angle
_geom_angle_site_symmetry_1
_geom_angle_site_symmetry_3
_geom_angle_publ_flag
O6 Cd1 O8 90.1(6) . 2_645 ?
O6 Cd1 O2 177.4(6) . . ?
O8 Cd1 O2 90.6(6) 2_645 . ?
O6 Cd1 O10 90.1(6) . . ?
O8 Cd1 O10 91.3(6) 2_645 . ?
O2 Cd1 O10 87.3(5) . . ?
O6 Cd1 N1 93.6(6) . . ?
O8 Cd1 N1 101.7(6) 2_645 . ?
O2 Cd1 N1 88.7(6) . . ?
O10 Cd1 N1 166.5(5) . . ?
O6 Cd1 O3 88.7(6) . 2 ?
O8 Cd1 O3 174.5(7) 2_645 2 ?
O2 Cd1 O3 90.4(7) . 2 ?
O10 Cd1 O3 83.3(5) . 2 ?
N1 Cd1 O3 83.8(6) . 2 ?
O5 Cd2 O4 97.9(6) . 2 ?
O5 Cd2 O10 96.1(6) . . ?
O4 Cd2 O10 98.4(5) 2 . ?
O5 Cd2 N6 90.4(7) . 1_554 ?
O4 Cd2 N6 98.8(6) 2 1_554 ?
O10 Cd2 N6 160.6(6) . 1_554 ?
O5 Cd2 O9 176.2(6) . . ?
O4 Cd2 O9 83.7(5) 2 . ?
O10 Cd2 O9 80.3(5) . . ?
N6 Cd2 O9 92.8(6) 1_554 . ?
O5 Cd2 O11 91.1(7) . . ?
O4 Cd2 O11 170.1(6) 2 . ?
O10 Cd2 O11 84.7(6) . . ?
N6 Cd2 O11 76.9(7) 1_554 . ?
O9 Cd2 O11 87.6(6) . . ?
C22 O2 Cd1 125.9(15) . . ?
C29 O3 Cd1 153.6(16) . 2_545 ?
C29 O4 Cd2 122.2(11) . 2_545 ?
C30 O5 Cd2 132.1(15) . . ?
C30 O6 Cd1 138.6(14) . . ?
C35 O8 Cd1 121.8(16) . 2_655 ?
Cd1 O10 Cd2 111.8(5) . . ?
Cd1 O10 H10' 109.3 . . ?
Cd2 O10 H10' 109.3 . . ?
Cd1 O10 H10" 109.3 . . ?
Cd2 O10 H10" 109.3 . . ?
H10' O10 H10" 107.9 . . ?
C38 O11 Cd2 138(3) . . ?
C1 N1 C5 115.8(18) . . ?
C1 N1 Cd1 119.2(14) . . ?
C5 N1 Cd1 123.2(13) . . ?
N3 N2 C7 113(2) . . ?
N3 N2 C11 121(3) . . ?
C7 N2 C11 125(3) . . ?
C9 N3 N2 102(2) . . ?
C15 N4 N5 106(3) . . ?
N4 N5 C12 113(3) . . ?
N4 N5 C11 117(3) . . ?
C12 N5 C11 129(2) . . ?
C20 N6 C19 115(3) . . ?
C20 N6 Cd2 127.8(16) . 1_556 ?
C19 N6 Cd2 116(2) . 1_556 ?
C38 N7 C39 115(4) . . ?
C38 N7 C40 131(4) . . ?
C39 N7 C40 113(4) . . ?
C42 N8 C43 120.1(6) . . ?
C42 N8 C41 120.0(6) . . ?
C43 N8 C41 119.8(6) . . ?
N1 C1 C2 123(2) . . ?
N1 C1 H1 118.6 . . ?
C2 C1 H1 118.6 . . ?
C3 C2 C1 123(2) . . ?
C3 C2 H2 118.4 . . ?
C1 C2 H2 118.4 . . ?
C2 C3 C4 113(2) . . ?
C2 C3 C6 123(2) . . ?
C4 C3 C6 124(2) . . ?
C5 C4 C3 123(2) . . ?
C5 C4 H4 118.3 . . ?
C3 C4 H4 118.3 . . ?
C4 C5 N1 121.9(19) . . ?
C4 C5 H5 119.1 . . ?
N1 C5 H5 119.1 . . ?
C7 C6 C3 128(2) . . ?
C7 C6 C9 101(2) . . ?
C3 C6 C9 131(2) . . ?
N2 C7 C6 107(2) . . ?
N2 C7 C8 122(2) . . ?
C6 C7 C8 130(3) . . ?
C7 C8 H8A 109.5 . . ?
C7 C8 H8B 109.5 . . ?
H8A C8 H8B 109.5 . . ?
C7 C8 H8C 109.5 . . ?
H8A C8 H8C 109.5 . . ?
H8B C8 H8C 109.5 . . ?
N3 C9 C6 117(2) . . ?
N3 C9 C10 118(2) . . ?
C6 C9 C10 125(2) . . ?
C9 C10 H10A 109.5 . . ?
C9 C10 H10B 109.5 . . ?
H10A C10 H10B 109.5 . . ?
C9 C10 H10C 109.5 . . ?
H10A C10 H10C 109.5 . . ?
H10B C10 H10C 109.5 . . ?
N2 C11 N5 108(2) . . ?
N2 C11 H11A 110.1 . . ?
N5 C11 H11A 110.1 . . ?
N2 C11 H11B 110.1 . . ?
N5 C11 H11B 110.1 . . ?
H11A C11 H11B 108.5 . . ?
N5 C12 C14 108(3) . . ?
N5 C12 C13 127(3) . . ?
C14 C12 C13 125(3) . . ?
C12 C13 H13A 109.5 . . ?
C12 C13 H13B 109.5 . . ?
H13A C13 H13B 109.5 . . ?
C12 C13 H13C 109.5 . . ?
H13A C13 H13C 109.5 . . ?
H13B C13 H13C 109.5 . . ?
C17 C14 C12 131(3) . . ?
C17 C14 C15 129(2) . . ?
C12 C14 C15 100(3) . . ?
N4 C15 C14 113(3) . . ?
N4 C15 C16 124(3) . . ?
C14 C15 C16 122(2) . . ?
C15 C16 H16A 109.5 . . ?
C15 C16 H16B 109.5 . . ?
H16A C16 H16B 109.5 . . ?
C15 C16 H16C 109.5 . . ?
H16A C16 H16C 109.5 . . ?
H16B C16 H16C 109.5 . . ?
C14 C17 C21 120(3) . . ?
C14 C17 C18 125(2) . . ?
C21 C17 C18 116(3) . . ?
C19 C18 C17 122(3) . . ?
C19 C18 H18 118.8 . . ?
C17 C18 H18 118.8 . . ?
N6 C19 C18 121(3) . . ?
N6 C19 H19 119.6 . . ?
C18 C19 H19 119.6 . . ?
N6 C20 C21 128(2) . . ?
N6 C20 H20 115.8 . . ?
C21 C20 H20 115.8 . . ?
C17 C21 C20 116(3) . . ?
C17 C21 H21 122.0 . . ?
C20 C21 H21 122.0 . . ?
O1 C22 O2 126.8(18) . . ?
O1 C22 C23 116.8(18) . . ?
O2 C22 C23 116.4(19) . . ?
C24 C23 C28 116.4(19) . . ?
C24 C23 C22 120(2) . . ?
C28 C23 C22 123.5(18) . . ?
C25 C24 C23 121(2) . . ?
C25 C24 H24 119.5 . . ?
C23 C24 H24 119.5 . . ?
C24 C25 C26 121.3(19) . . ?
C24 C25 H25 119.3 . . ?
C26 C25 H25 119.3 . . ?
C27 C26 C25 117(2) . . ?
C27 C26 C29 123(2) . . ?
C25 C26 C29 119.4(19) . . ?
C28 C27 C26 122(3) . . ?
C28 C27 H27 118.9 . . ?
C26 C27 H27 118.9 . . ?
C27 C28 C23 121(3) . . ?
C27 C28 H28 119.3 . . ?
C23 C28 H28 119.3 . . ?
O4 C29 O3 124.1(18) . . ?
O4 C29 C26 118.4(18) . . ?
O3 C29 C26 117(2) . . ?
O6 C30 O5 128.8(19) . . ?
O6 C30 C31 115(2) . . ?
O5 C30 C31 116(2) . . ?
C32 C31 C37 117.7(19) . . ?
C32 C31 C30 122(2) . . ?
C37 C31 C30 121(2) . . ?
C31 C32 C33 125(3) . . ?
C31 C32 H32 117.6 . . ?
C33 C32 H32 117.6 . . ?
C32 C33 C34 115(2) . . ?
C32 C33 H33 122.5 . . ?
C34 C33 H33 122.5 . . ?
C36 C34 C33 121.0(19) . . ?
C36 C34 C35 125(2) . . ?
C33 C34 C35 114(2) . . ?
O8 C35 O7 127.6(19) . . ?
O8 C35 C34 116(2) . . ?
O7 C35 C34 116(2) . . ?
C34 C36 C37 122(2) . . ?
C34 C36 H36 119.1 . . ?
C37 C36 H36 119.1 . . ?
C36 C37 C31 120(2) . . ?
C36 C37 H37 120.1 . . ?
C31 C37 H37 120.1 . . ?
O11 C38 N7 135(5) . . ?
O11 C38 H38 112.6 . . ?
N7 C38 H38 112.6 . . ?
N7 C39 H39A 109.5 . . ?
N7 C39 H39B 109.5 . . ?
H39A C39 H39B 109.5 . . ?
N7 C39 H39C 109.5 . . ?
H39A C39 H39C 109.5 . . ?
H39B C39 H39C 109.5 . . ?
N7 C40 H40A 109.5 . . ?
N7 C40 H40B 109.5 . . ?
H40A C40 H40B 109.5 . . ?
N7 C40 H40C 109.5 . . ?
H40A C40 H40C 109.5 . . ?
H40B C40 H40C 109.5 . . ?
O12 C41 N8 113(4) . . ?
O12 C41 H41 123.3 . . ?
N8 C41 H41 123.3 . . ?
N8 C42 H42A 109.5 . . ?
N8 C42 H42B 109.5 . . ?
N8 C42 H42C 109.5 . . ?
H42A C42 H42C 109.5 . . ?
H42B C42 H42C 109.5 . . ?
N8 C43 H43A 109.5 . . ?
N8 C43 H43B 109.5 . . ?
H43A C43 H43B 109.5 . . ?
N8 C43 H43C 109.5 . . ?
H43A C43 H43C 109.5 . . ?
H43B C43 H43C 109.5 . . ?

loop_
_geom_bond_atom_site_label_1
_geom_bond_atom_site_label_2
_geom_bond_distance
_geom_bond_site_symmetry_2
_geom_bond_publ_flag
Cd1 O6 2.243(14) . ?
Cd1 O8 2.268(14) 2_645 ?
Cd1 O2 2.276(16) . ?
Cd1 O10 2.288(13) . ?
Cd1 N1 2.297(17) . ?
Cd1 O3 2.322(14) 2 ?
Cd2 O5 2.231(15) . ?
Cd2 O4 2.286(11) 2 ?
Cd2 O10 2.300(13) . ?
Cd2 N6 2.340(19) 1_554 ?
Cd2 O9 2.358(14) . ?
Cd2 O11 2.406(17) . ?
O1 C22 1.24(2) . ?
O2 C22 1.25(2) . ?
O3 C29 1.25(2) . ?
O3 Cd1 2.322(14) 2_545 ?
O4 C29 1.25(3) . ?
O4 Cd2 2.286(11) 2_545 ?
O5 C30 1.26(3) . ?
O6 C30 1.22(3) . ?
O7 C35 1.32(3) . ?
O8 C35 1.22(3) . ?
O8 Cd1 2.268(14) 2_655 ?
O10 H10' 0.9700 . ?
O10 H10" 0.9700 . ?
O11 C38 1.11(3) . ?
N1 C1 1.28(2) . ?
N1 C5 1.38(3) . ?
N2 N3 1.36(3) . ?
N2 C7 1.37(3) . ?
N2 C11 1.46(3) . ?
N3 C9 1.31(3) . ?
N4 C15 1.30(4) . ?
N4 N5 1.34(3) . ?
N5 C12 1.35(4) . ?
N5 C11 1.47(4) . ?
N6 C20 1.31(3) . ?
N6 C19 1.35(3) . ?
N6 Cd2 2.340(19) 1_556 ?
N7 C38 1.28(3) . ?
N7 C39 1.34(3) . ?
N7 C40 1.37(4) . ?
N8 C42 1.443(10) . ?
N8 C43 1.446(10) . ?
N8 C41 1.447(10) . ?
C1 C2 1.39(3) . ?
C1 H1 0.9300 . ?
C2 C3 1.34(3) . ?
C2 H2 0.9300 . ?
C3 C4 1.37(3) . ?
C3 C6 1.43(3) . ?
C4 C5 1.33(3) . ?
C4 H4 0.9300 . ?
C5 H5 0.9300 . ?
C6 C7 1.40(3) . ?
C6 C9 1.42(3) . ?
C7 C8 1.50(4) . ?
C8 H8A 0.9600 . ?
C8 H8B 0.9600 . ?
C8 H8C 0.9600 . ?
C9 C10 1.58(3) . ?
C10 H10A 0.9600 . ?
C10 H10B 0.9600 . ?
C10 H10C 0.9600 . ?
C11 H11A 0.9700 . ?
C11 H11B 0.9700 . ?
C12 C14 1.43(3) . ?
C12 C13 1.51(4) . ?
C13 H13A 0.9600 . ?
C13 H13B 0.9600 . ?
C13 H13C 0.9600 . ?
C14 C17 1.38(4) . ?
C14 C15 1.48(4) . ?
C15 C16 1.57(3) . ?
C16 H16A 0.9600 . ?
C16 H16B 0.9600 . ?
C16 H16C 0.9600 . ?
C17 C21 1.38(4) . ?
C17 C18 1.42(4) . ?
C18 C19 1.39(4) . ?
C18 H18 0.9300 . ?
C19 H19 0.9300 . ?
C20 C21 1.40(4) . ?
C20 H20 0.9300 . ?
C21 H21 0.9300 . ?
C22 C23 1.53(2) . ?
C23 C24 1.39(3) . ?
C23 C28 1.40(3) . ?
C24 C25 1.38(3) . ?
C24 H24 0.9300 . ?
C25 C26 1.39(3) . ?
C25 H25 0.9300 . ?
C26 C27 1.36(3) . ?
C26 C29 1.51(3) . ?
C27 C28 1.36(3) . ?
C27 H27 0.9300 . ?
C28 H28 0.9300 . ?
C30 C31 1.55(3) . ?
C31 C32 1.35(4) . ?
C31 C37 1.42(3) . ?
C32 C33 1.38(3) . ?
C32 H32 0.9300 . ?
C33 C34 1.48(4) . ?
C33 H33 0.9300 . ?
C34 C36 1.30(3) . ?
C34 C35 1.54(3) . ?
C36 C37 1.38(3) . ?
C36 H36 0.9300 . ?
C37 H37 0.9300 . ?
C38 H38 0.9300 . ?
C39 H39A 0.9600 . ?
C39 H39B 0.9600 . ?
C39 H39C 0.9600 . ?
C40 H40A 0.9600 . ?
C40 H40B 0.9600 . ?
C40 H40C 0.9600 . ?
O12 C41 1.13(6) . ?
C41 H41 0.9300 . ?
C42 H42A 0.9600 . ?
C42 H42B 0.9600 . ?
C42 H42C 0.9600 . ?
C43 H43A 0.9600 . ?
C43 H43B 0.9600 . ?
C43 H43C 0.9600 . ?
O14 C44 1.449(10) . ?

loop_
_geom_torsion_atom_site_label_1
_geom_torsion_atom_site_label_2
_geom_torsion_atom_site_label_3
_geom_torsion_atom_site_label_4
_geom_torsion
_geom_torsion_site_symmetry_1
_geom_torsion_site_symmetry_2
_geom_torsion_site_symmetry_3
_geom_torsion_site_symmetry_4
_geom_torsion_publ_flag
O8 Cd1 O2 C22 -90.5(18) 2_645 . . . ?
O10 Cd1 O2 C22 0.8(17) . . . . ?
N1 Cd1 O2 C22 167.8(18) . . . . ?
O3 Cd1 O2 C22 84.0(18) 2 . . . ?
O4 Cd2 O5 C30 79(2) 2 . . . ?
O10 Cd2 O5 C30 -20(2) . . . . ?
N6 Cd2 O5 C30 178(2) 1_554 . . . ?
O11 Cd2 O5 C30 -105(2) . . . . ?
O8 Cd1 O6 C30 133(2) 2_645 . . . ?
O10 Cd1 O6 C30 41(2) . . . . ?
N1 Cd1 O6 C30 -126(2) . . . . ?
O3 Cd1 O6 C30 -42(2) 2 . . . ?
O6 Cd1 O10 Cd2 -46.4(6) . . . . ?
O8 Cd1 O10 Cd2 -136.4(6) 2_645 . . . ?
O2 Cd1 O10 Cd2 133.0(6) . . . . ?
N1 Cd1 O10 Cd2 60(2) . . . . ?
O3 Cd1 O10 Cd2 42.3(6) 2 . . . ?
O5 Cd2 O10 Cd1 43.1(7) . . . . ?
O4 Cd2 O10 Cd1 -55.9(6) 2 . . . ?
N6 Cd2 O10 Cd1 151.9(14) 1_554 . . . ?
O9 Cd2 O10 Cd1 -137.9(6) . . . . ?
O11 Cd2 O10 Cd1 133.6(6) . . . . ?
O5 Cd2 O11 C38 115(4) . . . . ?
O10 Cd2 O11 C38 19(4) . . . . ?
N6 Cd2 O11 C38 -155(4) 1_554 . . . ?
O9 Cd2 O11 C38 -62(4) . . . . ?
O6 Cd1 N1 C1 147.6(16) . . . . ?
O8 Cd1 N1 C1 -121.6(16) 2_645 . . . ?
O2 Cd1 N1 C1 -31.2(16) . . . . ?
O10 Cd1 N1 C1 42(3) . . . . ?
O3 Cd1 N1 C1 59.4(16) 2 . . . ?
O6 Cd1 N1 C5 -16.6(17) . . . . ?
O8 Cd1 N1 C5 74.2(17) 2_645 . . . ?
O2 Cd1 N1 C5 164.6(17) . . . . ?
O10 Cd1 N1 C5 -122(2) . . . . ?
O3 Cd1 N1 C5 -104.9(17) 2 . . . ?
C7 N2 N3 C9 -1(3) . . . . ?
C11 N2 N3 C9 178(2) . . . . ?
C15 N4 N5 C12 -1(3) . . . . ?
C15 N4 N5 C11 177(2) . . . . ?
C5 N1 C1 C2 -1(3) . . . . ?
Cd1 N1 C1 C2 -166.0(17) . . . . ?
N1 C1 C2 C3 1(4) . . . . ?
C1 C2 C3 C4 -2(3) . . . . ?
C1 C2 C3 C6 -179(2) . . . . ?
C2 C3 C4 C5 4(4) . . . . ?
C6 C3 C4 C5 -179(2) . . . . ?
C3 C4 C5 N1 -4(4) . . . . ?
C1 N1 C5 C4 2(3) . . . . ?
Cd1 N1 C5 C4 167.1(19) . . . . ?
C2 C3 C6 C7 -44(4) . . . . ?
C4 C3 C6 C7 139(2) . . . . ?
C2 C3 C6 C9 128(3) . . . . ?
C4 C3 C6 C9 -48(4) . . . . ?
N3 N2 C7 C6 1(3) . . . . ?
C11 N2 C7 C6 -178(2) . . . . ?
N3 N2 C7 C8 -179(2) . . . . ?
C11 N2 C7 C8 2(4) . . . . ?
C3 C6 C7 N2 173(2) . . . . ?
C9 C6 C7 N2 -1(2) . . . . ?
C3 C6 C7 C8 -7(4) . . . . ?
C9 C6 C7 C8 179(3) . . . . ?
N2 N3 C9 C6 1(3) . . . . ?
N2 N3 C9 C10 -180(2) . . . . ?
C7 C6 C9 N3 0(3) . . . . ?
C3 C6 C9 N3 -173(2) . . . . ?
C7 C6 C9 C10 -179(2) . . . . ?
C3 C6 C9 C10 7(4) . . . . ?
N3 N2 C11 N5 -75(3) . . . . ?
C7 N2 C11 N5 104(3) . . . . ?
N4 N5 C11 N2 -71(4) . . . . ?
C12 N5 C11 N2 107(3) . . . . ?
N4 N5 C12 C14 1(3) . . . . ?
C11 N5 C12 C14 -178(2) . . . . ?
N4 N5 C12 C13 -173(2) . . . . ?
C11 N5 C12 C13 9(4) . . . . ?
N5 C12 C14 C17 179(2) . . . . ?
C13 C12 C14 C17 -7(4) . . . . ?
N5 C12 C14 C15 0(3) . . . . ?
C13 C12 C14 C15 174(2) . . . . ?
N5 N4 C15 C14 1(3) . . . . ?
N5 N4 C15 C16 175(3) . . . . ?
C17 C14 C15 N4 180(3) . . . . ?
C12 C14 C15 N4 -1(3) . . . . ?
C17 C14 C15 C16 6(5) . . . . ?
C12 C14 C15 C16 -175(3) . . . . ?
C12 C14 C17 C21 146(2) . . . . ?
C15 C14 C17 C21 -35(4) . . . . ?
C12 C14 C17 C18 -33(4) . . . . ?
C15 C14 C17 C18 146(3) . . . . ?
C14 C17 C18 C19 -175(3) . . . . ?
C21 C17 C18 C19 6(4) . . . . ?
C20 N6 C19 C18 -3(4) . . . . ?
Cd2 N6 C19 C18 170(2) 1_556 . . . ?
C17 C18 C19 N6 -6(5) . . . . ?
C19 N6 C20 C21 12(4) . . . . ?
Cd2 N6 C20 C21 -160(2) 1_556 . . . ?
C14 C17 C21 C20 -178(2) . . . . ?
C18 C17 C21 C20 1(3) . . . . ?
N6 C20 C21 C17 -11(4) . . . . ?
Cd1 O2 C22 O1 -8(3) . . . . ?
Cd1 O2 C22 C23 171.2(12) . . . . ?
O1 C22 C23 C24 2(3) . . . . ?
O2 C22 C23 C24 -177.4(19) . . . . ?
O1 C22 C23 C28 -177(2) . . . . ?
O2 C22 C23 C28 4(3) . . . . ?
C28 C23 C24 C25 1(3) . . . . ?
C22 C23 C24 C25 -177(2) . . . . ?
C23 C24 C25 C26 -4(3) . . . . ?
C24 C25 C26 C27 1(4) . . . . ?
C24 C25 C26 C29 -176.9(19) . . . . ?
C25 C26 C27 C28 5(5) . . . . ?
C29 C26 C27 C28 -178(3) . . . . ?
C26 C27 C28 C23 -8(6) . . . . ?
C24 C23 C28 C27 4(4) . . . . ?
C22 C23 C28 C27 -177(3) . . . . ?
Cd2 O4 C29 O3 1(3) 2_545 . . . ?
Cd2 O4 C29 C26 173.2(11) 2_545 . . . ?
Cd1 O3 C29 O4 -21(5) 2_545 . . . ?
Cd1 O3 C29 C26 167(3) 2_545 . . . ?
C27 C26 C29 O4 5(4) . . . . ?
C25 C26 C29 O4 -177.6(18) . . . . ?
C27 C26 C29 O3 177(3) . . . . ?
C25 C26 C29 O3 -5(3) . . . . ?
Cd1 O6 C30 O5 -19(4) . . . . ?
Cd1 O6 C30 C31 165.4(16) . . . . ?
Cd2 O5 C30 O6 5(4) . . . . ?
Cd2 O5 C30 C31 -179.8(14) . . . . ?
O6 C30 C31 C32 -14(3) . . . . ?
O5 C30 C31 C32 169(2) . . . . ?
O6 C30 C31 C37 167(2) . . . . ?
O5 C30 C31 C37 -9(3) . . . . ?
C37 C31 C32 C33 2(4) . . . . ?
C30 C31 C32 C33 -177(3) . . . . ?
C31 C32 C33 C34 -1(4) . . . . ?
C32 C33 C34 C36 1(4) . . . . ?
C32 C33 C34 C35 176(2) . . . . ?
Cd1 O8 C35 O7 -1(4) 2_655 . . . ?
Cd1 O8 C35 C34 172.0(13) 2_655 . . . ?
C36 C34 C35 O8 -1(3) . . . . ?
C33 C34 C35 O8 -176(2) . . . . ?
C36 C34 C35 O7 173(2) . . . . ?
C33 C34 C35 O7 -2(3) . . . . ?
C33 C34 C36 C37 -2(4) . . . . ?
C35 C34 C36 C37 -177(2) . . . . ?
C34 C36 C37 C31 3(4) . . . . ?
C32 C31 C37 C36 -3(3) . . . . ?
C30 C31 C37 C36 176(2) . . . . ?
Cd2 O11 C38 N7 168(3) . . . . ?
C39 N7 C38 O11 0(6) . . . . ?
C40 N7 C38 O11 -171(4) . . . . ?
C42 N8 C41 O12 2(8) . . . . ?
C43 N8 C41 O12 178(5) . . . . ?
